data_4116232
loop_
_publ_author_name
'David R. Armstrong'
'William Clegg'
'Allison M. Drummond'
'Stephen T. Liddle'
'Robert E. Mulvey'

_publ_section_title
;
 A Remarkable Isostructural Homologous Series of Mixed Lithium-Heavier
 Alkali Metaltert-Butoxides [(t-BuO)8Li4M4] (M = Na, K, Rb or Cs)
;
_journal_name_full 'Journal of the American Chemical Society'
_journal_page_first 11117
_journal_page_last 11124
_journal_paper_doi 10.1021/ja002217z
_journal_volume 122
_journal_year 2000
_chemical_formula_sum 'C32 H72 Li4 Na4 O8'
_chemical_formula_weight 704.62
_chemical_name_systematic
;
 ?
;
_space_group_IT_number 4
_symmetry_cell_setting monoclinic
_symmetry_space_group_name_Hall 'P 2yb'
_symmetry_space_group_name_H-M 'P 1 21 1'
_atom_sites_solution_hydrogens geom
_atom_sites_solution_primary direct
_atom_sites_solution_secondary difmap
_audit_creation_method SHELXL-97
_cell_angle_alpha 90.00
_cell_angle_beta 102.899(9)
_cell_angle_gamma 90.00
_cell_formula_units_Z 4
_cell_length_a 18.998(3)
_cell_length_b 12.010(3)
_cell_length_c 20.402(3)
_cell_measurement_reflns_used 13239
_cell_measurement_temperature 160(2)
_cell_measurement_theta_max 27.01
_cell_measurement_theta_min 2.62
_cell_volume 4537.6(15)
_computing_cell_refinement 'local programs'
_computing_data_collection 'Siemens SMART'
_computing_data_reduction 'Siemens SAINT'
_computing_molecular_graphics 'Siemens SHELXTL'
_computing_publication_material 'SHELXTL and local programs'
_computing_structure_refinement 'Siemens SHELXTL'
_computing_structure_solution 'Siemens SHELXTL'
_diffrn_ambient_temperature 160(2)
_diffrn_measured_fraction_theta_full 0.997
_diffrn_measured_fraction_theta_max 0.997
_diffrn_measurement_device_type 'Siemens SMART CCD diffractometer'
_diffrn_measurement_method '\w rotation with narrow frames'
_diffrn_radiation_monochromator graphite
_diffrn_radiation_source 'fine-focus sealed tube'
_diffrn_radiation_type MoK\a
_diffrn_radiation_wavelength 0.71073
_diffrn_reflns_av_R_equivalents 0.0216
_diffrn_reflns_av_sigmaI/netI 0.0474
_diffrn_reflns_limit_h_max 22
_diffrn_reflns_limit_h_min -13
_diffrn_reflns_limit_k_max 13
_diffrn_reflns_limit_k_min -14
_diffrn_reflns_limit_l_max 24
_diffrn_reflns_limit_l_min -24
_diffrn_reflns_number 22836
_diffrn_reflns_theta_full 25.00
_diffrn_reflns_theta_max 25.00
_diffrn_reflns_theta_min 1.98
_diffrn_standards_decay_% 0
_diffrn_standards_number 0
_exptl_absorpt_coefficient_mu 0.101
_exptl_absorpt_correction_T_max 0.9279
_exptl_absorpt_correction_T_min 0.8040
_exptl_absorpt_correction_type empirical
_exptl_crystal_colour colourless
_exptl_crystal_density_diffrn 1.031
_exptl_crystal_description block
_exptl_crystal_F_000 1536
_exptl_crystal_size_max 0.82
_exptl_crystal_size_mid 0.80
_exptl_crystal_size_min 0.74
_refine_diff_density_max 0.170
_refine_diff_density_min -0.219
_refine_diff_density_rms 0.031
_refine_ls_abs_structure_details 'Flack H D (1983), Acta Cryst. A39, 876-881'
_refine_ls_abs_structure_Flack 0.64(16)
_refine_ls_extinction_coef 0.00096(17)
_refine_ls_extinction_expression Fc^*^=kFc[1+0.001xFc^2^\l^3^/sin(2\q)]^-1/4^
_refine_ls_extinction_method SHELXL
_refine_ls_goodness_of_fit_ref 0.976
_refine_ls_hydrogen_treatment mixed
_refine_ls_matrix_type full
_refine_ls_number_parameters 914
_refine_ls_number_reflns 15089
_refine_ls_number_restraints 1
_refine_ls_restrained_S_all 0.976
_refine_ls_R_factor_all 0.0585
_refine_ls_R_factor_gt 0.0376
_refine_ls_shift/su_max 0.003
_refine_ls_shift/su_mean 0.000
_refine_ls_structure_factor_coef Fsqd
_refine_ls_weighting_details 'calc w=1/[\s^2^(Fo^2^)+(0.0452P)^2^+0.0000P] where P=(Fo^2^+2Fc^2^)/3'
_refine_ls_weighting_scheme calc
_refine_ls_wR_factor_gt 0.0799
_refine_ls_wR_factor_ref 0.0871
_reflns_number_gt 11564
_reflns_number_total 15089
_reflns_threshold_expression >2sigma(I)
_cod_data_source_file ja002217z_2.cif
_cod_data_source_block rem259
_cod_original_cell_volume 4537.5(13)
_cod_database_code 4116232

loop_
_symmetry_equiv_pos_as_xyz
'x, y, z'
'-x, y+1/2, -z'

loop_
_atom_site_label
_atom_site_type_symbol
_atom_site_fract_x
_atom_site_fract_y
_atom_site_fract_z
_atom_site_U_iso_or_equiv
_atom_site_adp_type
_atom_site_occupancy
_atom_site_symmetry_multiplicity
_atom_site_calc_flag
_atom_site_refinement_flags
Na1 Na 0.86196(5) 0.90556(7) 0.74278(4) 0.0323(2) Uani 1 1 d .
Na2 Na 0.97396(5) 0.77704(9) 0.86489(5) 0.0435(3) Uani 1 1 d .
Na3 Na 0.90574(5) 0.74363(7) 0.63056(4) 0.0374(2) Uani 1 1 d .
Na4 Na 1.01751(5) 0.61475(7) 0.75170(4) 0.0338(2) Uani 1 1 d .
Li1 Li 0.8377(2) 0.7024(3) 0.80116(18) 0.0331(9) Uani 1 1 d .
Li2 Li 0.8676(2) 0.5819(3) 0.7149(2) 0.0359(10) Uani 1 1 d .
Li3 Li 1.0691(2) 0.8305(3) 0.7853(2) 0.0350(9) Uani 1 1 d .
Li4 Li 0.9870(2) 0.9229(3) 0.69284(18) 0.0342(9) Uani 1 1 d .
O1 O 0.81432(8) 0.71687(13) 0.70541(7) 0.0287(3) Uani 1 1 d .
O2 O 0.91155(8) 0.59634(13) 0.80743(7) 0.0333(4) Uani 1 1 d .
O3 O 0.85815(8) 0.83418(13) 0.84776(7) 0.0326(4) Uani 1 1 d .
O4 O 0.92862(8) 0.56127(13) 0.65781(7) 0.0333(4) Uani 1 1 d .
O5 O 0.89520(8) 0.93152(12) 0.64058(7) 0.0307(4) Uani 1 1 d .
O6 O 1.07961(8) 0.71387(14) 0.84473(7) 0.0357(4) Uani 1 1 d .
O7 O 0.99688(8) 0.93775(13) 0.78694(7) 0.0327(4) Uani 1 1 d .
O8 O 1.03741(8) 0.78707(13) 0.69365(7) 0.0296(4) Uani 1 1 d .
C1 C 0.74044(12) 0.7198(2) 0.67240(11) 0.0336(6) Uani 1 1 d .
C2 C 0.70728(14) 0.8329(2) 0.68179(14) 0.0469(7) Uani 1 1 d .
H2A H 0.7123 0.8474 0.7299 0.070 Uiso 1 1 calc R
H2B H 0.6560 0.8326 0.6593 0.070 Uiso 1 1 calc R
H2C H 0.7323 0.8912 0.6622 0.070 Uiso 1 1 calc R
C3 C 0.69980(15) 0.6304(2) 0.70200(16) 0.0651(9) Uani 1 1 d .
H3A H 0.7055 0.6435 0.7503 0.098 Uiso 1 1 calc R
H3B H 0.7193 0.5570 0.6948 0.098 Uiso 1 1 calc R
H3C H 0.6484 0.6333 0.6799 0.098 Uiso 1 1 calc R
C4 C 0.73188(16) 0.6993(3) 0.59704(13) 0.0618(9) Uani 1 1 d .
H4A H 0.7496 0.6246 0.5899 0.093 Uiso 1 1 calc R
H4B H 0.7598 0.7549 0.5785 0.093 Uiso 1 1 calc R
H4C H 0.6808 0.7052 0.5744 0.093 Uiso 1 1 calc R
C5 C 0.91900(14) 0.4991(2) 0.84763(12) 0.0376(6) Uani 1 1 d .
C6 C 0.9275(2) 0.5312(3) 0.92174(13) 0.0726(10) Uani 1 1 d .
H6A H 0.8846 0.5724 0.9273 0.109 Uiso 1 1 calc R
H6B H 0.9704 0.5781 0.9360 0.109 Uiso 1 1 calc R
H6C H 0.9328 0.4637 0.9494 0.109 Uiso 1 1 calc R
C7 C 0.85227(15) 0.4258(2) 0.82517(15) 0.0617(8) Uani 1 1 d .
H7A H 0.8474 0.4048 0.7779 0.093 Uiso 1 1 calc R
H7B H 0.8092 0.4669 0.8302 0.093 Uiso 1 1 calc R
H7C H 0.8574 0.3585 0.8530 0.093 Uiso 1 1 calc R
C8 C 0.98572(14) 0.4345(2) 0.83984(15) 0.0534(8) Uani 1 1 d .
H8A H 0.9782 0.4055 0.7939 0.080 Uiso 1 1 calc R
H8B H 0.9941 0.3723 0.8718 0.080 Uiso 1 1 calc R
H8C H 1.0278 0.4840 0.8489 0.080 Uiso 1 1 calc R
C9 C 0.82373(13) 0.8610(2) 0.89985(12) 0.0381(6) Uani 1 1 d .
C10 C 0.87746(16) 0.8524(3) 0.96813(12) 0.0587(8) Uani 1 1 d .
H10A H 0.9172 0.9049 0.9694 0.088 Uiso 1 1 calc R
H10B H 0.8966 0.7764 0.9744 0.088 Uiso 1 1 calc R
H10C H 0.8528 0.8703 1.0042 0.088 Uiso 1 1 calc R
C11 C 0.79380(16) 0.9794(2) 0.89079(14) 0.0564(8) Uani 1 1 d .
H11A H 0.7625 0.9872 0.8458 0.085 Uiso 1 1 calc R
H11B H 0.8339 1.0325 0.8960 0.085 Uiso 1 1 calc R
H11C H 0.7658 0.9946 0.9247 0.085 Uiso 1 1 calc R
C12 C 0.76106(16) 0.7817(3) 0.89912(14) 0.0589(8) Uani 1 1 d .
H12A H 0.7267 0.7865 0.8555 0.088 Uiso 1 1 calc R
H12B H 0.7367 0.8023 0.9350 0.088 Uiso 1 1 calc R
H12C H 0.7793 0.7054 0.9064 0.088 Uiso 1 1 calc R
C13 C 0.92054(14) 0.4746(2) 0.61017(12) 0.0394(6) Uani 1 1 d .
C14 C 0.86315(17) 0.3928(2) 0.62174(16) 0.0633(9) Uani 1 1 d .
H14A H 0.8785 0.3594 0.6665 0.095 Uiso 1 1 calc R
H14B H 0.8567 0.3341 0.5875 0.095 Uiso 1 1 calc R
H14C H 0.8174 0.4322 0.6186 0.095 Uiso 1 1 calc R
C15 C 0.89560(18) 0.5213(2) 0.53885(13) 0.0632(9) Uani 1 1 d .
H15A H 0.9312 0.5753 0.5302 0.095 Uiso 1 1 calc R
H15B H 0.8488 0.5582 0.5345 0.095 Uiso 1 1 calc R
H15C H 0.8910 0.4604 0.5062 0.095 Uiso 1 1 calc R
C16 C 0.99094(16) 0.4131(2) 0.61555(16) 0.0645(9) Uani 1 1 d .
H16A H 1.0051 0.3781 0.6599 0.097 Uiso 1 1 calc R
H16B H 1.0285 0.4656 0.6096 0.097 Uiso 1 1 calc R
H16C H 0.9849 0.3557 0.5806 0.097 Uiso 1 1 calc R
C17 C 0.87820(14) 1.00832(19) 0.58773(11) 0.0355(6) Uani 1 1 d .
C18 C 0.81257(14) 1.0770(2) 0.59395(14) 0.0506(7) Uani 1 1 d .
H18A H 0.7709 1.0276 0.5912 0.076 Uiso 1 1 calc R
H18B H 0.8019 1.1316 0.5574 0.076 Uiso 1 1 calc R
H18C H 0.8227 1.1158 0.6373 0.076 Uiso 1 1 calc R
C19 C 0.86068(18) 0.9481(3) 0.52050(12) 0.0613(9) Uani 1 1 d .
H19A H 0.8199 0.8975 0.5191 0.092 Uiso 1 1 calc R
H19B H 0.9029 0.9054 0.5150 0.092 Uiso 1 1 calc R
H19C H 0.8479 1.0027 0.4841 0.092 Uiso 1 1 calc R
C20 C 0.94246(14) 1.0859(2) 0.58913(13) 0.0475(7) Uani 1 1 d .
H20A H 0.9536 1.1266 0.6318 0.071 Uiso 1 1 calc R
H20B H 0.9304 1.1389 0.5518 0.071 Uiso 1 1 calc R
H20C H 0.9845 1.0418 0.5846 0.071 Uiso 1 1 calc R
C21 C 1.14212(14) 0.7031(2) 0.89623(13) 0.0463(7) Uani 1 1 d .
C22 C 1.12228(17) 0.7166(3) 0.96467(13) 0.0748(10) Uani 1 1 d .
H22A H 1.0874 0.6590 0.9699 0.112 Uiso 1 1 calc R
H22B H 1.1009 0.7903 0.9672 0.112 Uiso 1 1 calc R
H22C H 1.1659 0.7092 1.0006 0.112 Uiso 1 1 calc R
C23 C 1.17652(16) 0.5890(3) 0.89283(16) 0.0649(9) Uani 1 1 d .
H23A H 1.1894 0.5803 0.8492 0.097 Uiso 1 1 calc R
H23B H 1.1422 0.5307 0.8982 0.097 Uiso 1 1 calc R
H23C H 1.2201 0.5828 0.9289 0.097 Uiso 1 1 calc R
C24 C 1.19717(16) 0.7920(3) 0.88850(16) 0.0723(10) Uani 1 1 d .
H24A H 1.2094 0.7839 0.8445 0.108 Uiso 1 1 calc R
H24B H 1.2409 0.7830 0.9241 0.108 Uiso 1 1 calc R
H24C H 1.1766 0.8660 0.8919 0.108 Uiso 1 1 calc R
C25 C 1.00753(13) 1.0458(2) 0.81556(11) 0.0388(6) Uani 1 1 d .
C26 C 1.06709(15) 1.1042(2) 0.79068(14) 0.0581(8) Uani 1 1 d .
H26A H 1.0531 1.1119 0.7417 0.087 Uiso 1 1 calc R
H26B H 1.1116 1.0605 0.8030 0.087 Uiso 1 1 calc R
H26C H 1.0751 1.1782 0.8113 0.087 Uiso 1 1 calc R
C27 C 0.93801(15) 1.1140(2) 0.79537(14) 0.0530(7) Uani 1 1 d .
H27A H 0.9238 1.1191 0.7462 0.079 Uiso 1 1 calc R
H27B H 0.9462 1.1890 0.8145 0.079 Uiso 1 1 calc R
H27C H 0.8995 1.0776 0.8124 0.079 Uiso 1 1 calc R
C28 C 1.02935(19) 1.0370(3) 0.89226(13) 0.0660(9) Uani 1 1 d .
H28A H 1.0734 0.9922 0.9052 0.099 Uiso 1 1 calc R
H28B H 0.9904 1.0015 0.9090 0.099 Uiso 1 1 calc R
H28C H 1.0383 1.1117 0.9117 0.099 Uiso 1 1 calc R
C29 C 1.09136(13) 0.7749(2) 0.65623(12) 0.0371(6) Uani 1 1 d .
C30 C 1.13732(16) 0.6699(3) 0.67912(15) 0.0634(9) Uani 1 1 d .
H30A H 1.1582 0.6745 0.7275 0.095 Uiso 1 1 calc R
H30B H 1.1762 0.6652 0.6547 0.095 Uiso 1 1 calc R
H30C H 1.1067 0.6036 0.6696 0.095 Uiso 1 1 calc R
C31 C 1.05617(16) 0.7640(3) 0.58131(12) 0.0581(8) Uani 1 1 d .
H31A H 1.0252 0.8287 0.5668 0.087 Uiso 1 1 calc R
H31B H 1.0270 0.6960 0.5738 0.087 Uiso 1 1 calc R
H31C H 1.0938 0.7604 0.5554 0.087 Uiso 1 1 calc R
C32 C 1.13960(17) 0.8764(3) 0.66583(18) 0.0718(10) Uani 1 1 d .
H32A H 1.1104 0.9429 0.6513 0.108 Uiso 1 1 calc R
H32B H 1.1761 0.8684 0.6389 0.108 Uiso 1 1 calc R
H32C H 1.1636 0.8835 0.7134 0.108 Uiso 1 1 calc R
Na1A Na 0.53067(5) 0.78419(10) 0.13180(5) 0.0469(3) Uani 1 1 d .
Na2A Na 0.48236(5) 0.90181(7) 0.26000(4) 0.0305(2) Uani 1 1 d .
Na3A Na 0.57830(5) 0.72740(7) 0.36615(4) 0.0365(2) Uani 1 1 d .
Na4A Na 0.62707(5) 0.61045(7) 0.23904(4) 0.0312(2) Uani 1 1 d .
Li1A Li 0.4263(2) 0.7043(3) 0.19563(18) 0.0348(9) Uani 1 1 d .
Li2A Li 0.4961(2) 0.5760(3) 0.27765(19) 0.0345(9) Uani 1 1 d .
Li3A Li 0.6642(2) 0.8302(3) 0.21234(19) 0.0347(9) Uani 1 1 d .
Li4A Li 0.6307(2) 0.9129(3) 0.30994(18) 0.0316(9) Uani 1 1 d .
O1A O 0.49479(8) 0.59714(13) 0.18451(7) 0.0336(4) Uani 1 1 d .
O2A O 0.45073(8) 0.71267(13) 0.29096(7) 0.0295(4) Uani 1 1 d .
O3A O 0.42499(8) 0.83993(13) 0.15281(7) 0.0326(4) Uani 1 1 d .
O4A O 0.58445(8) 0.54700(12) 0.33244(7) 0.0316(4) Uani 1 1 d .
O5A O 0.64471(8) 0.71876(13) 0.14933(7) 0.0329(4) Uani 1 1 d .
O6A O 0.56571(8) 0.91555(12) 0.36398(7) 0.0308(4) Uani 1 1 d .
O7A O 0.59395(8) 0.93921(13) 0.21703(7) 0.0320(4) Uani 1 1 d .
O8A O 0.67757(8) 0.77640(13) 0.30228(7) 0.0287(4) Uani 1 1 d .
C1A C 0.48117(14) 0.5039(2) 0.14170(12) 0.0379(6) Uani 1 1 d .
C2A C 0.45316(19) 0.5427(3) 0.06853(12) 0.0728(10) Uani 1 1 d .
H2AA H 0.4898 0.5894 0.0550 0.109 Uiso 1 1 calc R
H2AB H 0.4087 0.5858 0.0652 0.109 Uiso 1 1 calc R
H2AC H 0.4432 0.4777 0.0389 0.109 Uiso 1 1 calc R
C3A C 0.42488(16) 0.4291(3) 0.16214(15) 0.0626(9) Uani 1 1 d .
H3AA H 0.4441 0.3996 0.2074 0.094 Uiso 1 1 calc R
H3AB H 0.4132 0.3672 0.1302 0.094 Uiso 1 1 calc R
H3AC H 0.3811 0.4723 0.1619 0.094 Uiso 1 1 calc R
C4A C 0.54988(16) 0.4364(2) 0.14625(15) 0.0564(8) Uani 1 1 d .
H4AA H 0.5653 0.4052 0.1916 0.085 Uiso 1 1 calc R
H4AB H 0.5880 0.4848 0.1368 0.085 Uiso 1 1 calc R
H4AC H 0.5406 0.3758 0.1133 0.085 Uiso 1 1 calc R
C5A C 0.39250(13) 0.7154(2) 0.32373(12) 0.0381(6) Uani 1 1 d .
C6A C 0.35614(15) 0.8291(2) 0.31570(14) 0.0471(7) Uani 1 1 d .
H6AA H 0.3395 0.8462 0.2678 0.071 Uiso 1 1 calc R
H6AB H 0.3907 0.8859 0.3371 0.071 Uiso 1 1 calc R
H6AC H 0.3148 0.8283 0.3371 0.071 Uiso 1 1 calc R
C7A C 0.33733(17) 0.6274(3) 0.29275(18) 0.0763(11) Uani 1 1 d .
H7AA H 0.3208 0.6416 0.2445 0.114 Uiso 1 1 calc R
H7AB H 0.2961 0.6304 0.3142 0.114 Uiso 1 1 calc R
H7AC H 0.3597 0.5535 0.2996 0.114 Uiso 1 1 calc R
C8A C 0.42040(18) 0.6924(3) 0.39863(13) 0.0691(10) Uani 1 1 d .
H8AA H 0.4544 0.7510 0.4185 0.104 Uiso 1 1 calc R
H8AB H 0.4450 0.6202 0.4045 0.104 Uiso 1 1 calc R
H8AC H 0.3797 0.6911 0.4209 0.104 Uiso 1 1 calc R
C9A C 0.36628(14) 0.8727(2) 0.10205(12) 0.0391(6) Uani 1 1 d .
C10A C 0.38737(16) 0.8674(2) 0.03288(12) 0.0536(8) Uani 1 1 d .
H10D H 0.4268 0.9199 0.0325 0.080 Uiso 1 1 calc R
H10E H 0.3455 0.8872 -0.0028 0.080 Uiso 1 1 calc R
H10F H 0.4032 0.7918 0.0252 0.080 Uiso 1 1 calc R
C11A C 0.34354(16) 0.9915(2) 0.11337(15) 0.0574(8) Uani 1 1 d .
H11D H 0.3309 0.9967 0.1573 0.086 Uiso 1 1 calc R
H11E H 0.3015 1.0118 0.0780 0.086 Uiso 1 1 calc R
H11F H 0.3835 1.0425 0.1121 0.086 Uiso 1 1 calc R
C12A C 0.30230(15) 0.7951(3) 0.10031(14) 0.0569(8) Uani 1 1 d .
H12D H 0.2888 0.7970 0.1439 0.085 Uiso 1 1 calc R
H12E H 0.3157 0.7190 0.0908 0.085 Uiso 1 1 calc R
H12F H 0.2613 0.8195 0.0650 0.085 Uiso 1 1 calc R
C13A C 0.59805(14) 0.4542(2) 0.37550(12) 0.0378(6) Uani 1 1 d .
C14A C 0.53340(16) 0.3759(2) 0.36209(16) 0.0589(8) Uani 1 1 d .
H14D H 0.5239 0.3505 0.3153 0.088 Uiso 1 1 calc R
H14E H 0.4909 0.4153 0.3701 0.088 Uiso 1 1 calc R
H14F H 0.5438 0.3116 0.3922 0.088 Uiso 1 1 calc R
C15A C 0.66340(17) 0.3916(3) 0.36364(18) 0.0727(10) Uani 1 1 d .
H15D H 0.7049 0.4421 0.3702 0.109 Uiso 1 1 calc R
H15E H 0.6531 0.3626 0.3176 0.109 Uiso 1 1 calc R
H15F H 0.6745 0.3296 0.3955 0.109 Uiso 1 1 calc R
C16A C 0.61236(18) 0.4912(3) 0.44903(13) 0.0636(9) Uani 1 1 d .
H16D H 0.6552 0.5390 0.4591 0.095 Uiso 1 1 calc R
H16E H 0.6205 0.4255 0.4783 0.095 Uiso 1 1 calc R
H16F H 0.5706 0.5327 0.4568 0.095 Uiso 1 1 calc R
C17A C 0.68209(14) 0.7122(2) 0.09740(11) 0.0405(6) Uani 1 1 d .
C18A C 0.62932(17) 0.7243(3) 0.02961(12) 0.0675(9) Uani 1 1 d .
H18D H 0.6080 0.7989 0.0260 0.101 Uiso 1 1 calc R
H18E H 0.5910 0.6684 0.0258 0.101 Uiso 1 1 calc R
H18F H 0.6550 0.7132 -0.0066 0.101 Uiso 1 1 calc R
C19A C 0.72011(15) 0.5991(2) 0.10033(14) 0.0574(8) Uani 1 1 d .
H19D H 0.6841 0.5394 0.0940 0.086 Uiso 1 1 calc R
H19E H 0.7535 0.5904 0.1442 0.086 Uiso 1 1 calc R
H19F H 0.7471 0.5952 0.0647 0.086 Uiso 1 1 calc R
C20A C 0.73950(18) 0.8027(3) 0.10632(16) 0.0716(10) Uani 1 1 d .
H20D H 0.7162 0.8760 0.1022 0.107 Uiso 1 1 calc R
H20E H 0.7675 0.7947 0.0716 0.107 Uiso 1 1 calc R
H20F H 0.7718 0.7958 0.1509 0.107 Uiso 1 1 calc R
C21A C 0.57424(13) 0.9854(2) 0.42061(11) 0.0323(6) Uani 1 1 d .
C22A C 0.50686(13) 1.0554(2) 0.41675(12) 0.0404(6) Uani 1 1 d .
H22D H 0.4965 1.0975 0.3746 0.061 Uiso 1 1 calc R
H22E H 0.5147 1.1072 0.4548 0.061 Uiso 1 1 calc R
H22F H 0.4659 1.0066 0.4184 0.061 Uiso 1 1 calc R
C23A C 0.58803(18) 0.9147(2) 0.48485(12) 0.0570(8) Uani 1 1 d .
H23D H 0.5462 0.8666 0.4843 0.085 Uiso 1 1 calc R
H23E H 0.5956 0.9637 0.5242 0.085 Uiso 1 1 calc R
H23F H 0.6311 0.8686 0.4870 0.085 Uiso 1 1 calc R
C24A C 0.63868(14) 1.0625(2) 0.42394(13) 0.0472(7) Uani 1 1 d .
H24D H 0.6309 1.1080 0.3831 0.071 Uiso 1 1 calc R
H24E H 0.6826 1.0179 0.4275 0.071 Uiso 1 1 calc R
H24F H 0.6440 1.1111 0.4633 0.071 Uiso 1 1 calc R
C25A C 0.59254(13) 1.0497(2) 0.19268(11) 0.0345(6) Uani 1 1 d .
C26A C 0.57570(18) 1.0493(2) 0.11568(12) 0.0599(8) Uani 1 1 d .
H26D H 0.6142 1.0101 0.1001 0.090 Uiso 1 1 calc R
H26E H 0.5725 1.1261 0.0991 0.090 Uiso 1 1 calc R
H26F H 0.5296 1.0113 0.0985 0.090 Uiso 1 1 calc R
C27A C 0.53428(15) 1.1166(2) 0.21614(13) 0.0466(7) Uani 1 1 d .
H27D H 0.5431 1.1140 0.2653 0.070 Uiso 1 1 calc R
H27E H 0.4868 1.0846 0.1967 0.070 Uiso 1 1 calc R
H27F H 0.5356 1.1941 0.2014 0.070 Uiso 1 1 calc R
C28A C 0.66531(15) 1.1044(2) 0.21953(14) 0.0574(8) Uani 1 1 d .
H28D H 0.6758 1.1050 0.2688 0.086 Uiso 1 1 calc R
H28E H 0.6642 1.1810 0.2028 0.086 Uiso 1 1 calc R
H28F H 0.7029 1.0624 0.2043 0.086 Uiso 1 1 calc R
C29A C 0.74941(13) 0.75916(19) 0.33877(11) 0.0341(6) Uani 1 1 d .
C30A C 0.74977(14) 0.7333(2) 0.41187(11) 0.0474(7) Uani 1 1 d .
H30D H 0.7278 0.7952 0.4314 0.071 Uiso 1 1 calc R
H30E H 0.7996 0.7229 0.4371 0.071 Uiso 1 1 calc R
H30F H 0.7221 0.6650 0.4142 0.071 Uiso 1 1 calc R
C31A C 0.78340(15) 0.6607(2) 0.30866(15) 0.0561(8) Uani 1 1 d .
H31D H 0.7574 0.5920 0.3142 0.084 Uiso 1 1 calc R
H31E H 0.8342 0.6531 0.3319 0.084 Uiso 1 1 calc R
H31F H 0.7802 0.6742 0.2607 0.084 Uiso 1 1 calc R
C32A C 0.79405(15) 0.8632(2) 0.33533(15) 0.0541(8) Uani 1 1 d .
H32D H 0.7729 0.9262 0.3547 0.081 Uiso 1 1 calc R
H32E H 0.7944 0.8793 0.2883 0.081 Uiso 1 1 calc R
H32F H 0.8436 0.8510 0.3608 0.081 Uiso 1 1 calc R

loop_
_atom_site_aniso_label
_atom_site_aniso_U_11
_atom_site_aniso_U_22
_atom_site_aniso_U_33
_atom_site_aniso_U_23
_atom_site_aniso_U_13
_atom_site_aniso_U_12
Na1 0.0401(6) 0.0279(5) 0.0308(5) -0.0013(4) 0.0121(4) -0.0014(4)
Na2 0.0348(6) 0.0593(6) 0.0364(5) -0.0021(5) 0.0078(5) 0.0043(5)
Na3 0.0565(6) 0.0223(5) 0.0334(5) -0.0014(4) 0.0099(5) -0.0007(4)
Na4 0.0332(5) 0.0292(5) 0.0382(5) -0.0006(4) 0.0061(4) -0.0011(4)
Li1 0.035(2) 0.035(2) 0.031(2) -0.0021(17) 0.0111(18) -0.0064(19)
Li2 0.040(2) 0.028(2) 0.040(2) -0.0011(17) 0.0089(19) -0.0002(18)
Li3 0.032(2) 0.033(2) 0.039(2) -0.0041(18) 0.0072(19) -0.0055(18)
Li4 0.046(2) 0.030(2) 0.028(2) -0.0039(17) 0.0111(18) -0.0074(19)
O1 0.0290(9) 0.0259(8) 0.0292(8) 0.0000(7) 0.0021(7) 0.0007(7)
O2 0.0375(9) 0.0308(9) 0.0309(8) 0.0069(7) 0.0064(7) 0.0037(8)
O3 0.0380(10) 0.0355(9) 0.0285(8) -0.0060(7) 0.0160(7) -0.0007(8)
O4 0.0411(10) 0.0244(8) 0.0363(9) -0.0095(7) 0.0123(8) -0.0032(8)
O5 0.0432(10) 0.0222(8) 0.0262(8) 0.0042(7) 0.0066(7) 0.0014(7)
O6 0.0324(9) 0.0388(9) 0.0312(8) 0.0039(8) -0.0026(7) 0.0003(8)
O7 0.0372(10) 0.0315(9) 0.0294(8) -0.0093(7) 0.0072(7) -0.0021(8)
O8 0.0311(9) 0.0286(8) 0.0318(8) 0.0001(7) 0.0128(7) -0.0003(7)
C1 0.0315(14) 0.0286(13) 0.0360(13) 0.0011(11) -0.0025(11) 0.0023(12)
C2 0.0397(16) 0.0387(15) 0.0599(17) -0.0004(13) 0.0064(14) 0.0091(13)
C3 0.0415(17) 0.055(2) 0.090(2) 0.0177(17) -0.0058(17) -0.0167(15)
C4 0.0597(19) 0.072(2) 0.0419(16) -0.0098(15) -0.0131(15) 0.0213(17)
C5 0.0399(15) 0.0336(14) 0.0383(14) 0.0101(11) 0.0064(12) 0.0029(12)
C6 0.116(3) 0.059(2) 0.0389(16) 0.0190(15) 0.0095(18) 0.008(2)
C7 0.0542(19) 0.0527(19) 0.081(2) 0.0188(17) 0.0204(17) -0.0073(16)
C8 0.0466(17) 0.0355(15) 0.075(2) 0.0188(14) 0.0076(15) 0.0038(14)
C9 0.0389(15) 0.0473(16) 0.0334(14) -0.0096(11) 0.0194(12) -0.0041(13)
C10 0.067(2) 0.078(2) 0.0357(15) -0.0099(14) 0.0211(15) -0.0115(18)
C11 0.0589(19) 0.0553(19) 0.0639(19) -0.0141(15) 0.0324(16) 0.0051(16)
C12 0.0597(19) 0.068(2) 0.0584(18) -0.0033(16) 0.0329(16) -0.0127(17)
C13 0.0480(16) 0.0285(14) 0.0430(15) -0.0123(11) 0.0134(13) -0.0043(12)
C14 0.066(2) 0.0385(17) 0.091(2) -0.0223(16) 0.0284(18) -0.0157(16)
C15 0.088(2) 0.056(2) 0.0449(17) -0.0185(15) 0.0141(17) -0.0036(18)
C16 0.0563(19) 0.0464(18) 0.092(2) -0.0264(17) 0.0199(18) 0.0075(16)
C17 0.0470(16) 0.0283(14) 0.0282(13) 0.0071(10) 0.0018(12) -0.0042(12)
C18 0.0498(17) 0.0396(16) 0.0590(17) 0.0150(13) 0.0049(14) 0.0040(14)
C19 0.090(2) 0.0543(19) 0.0323(15) -0.0009(13) -0.0014(15) -0.0045(18)
C20 0.0555(17) 0.0425(16) 0.0446(15) 0.0160(12) 0.0113(14) -0.0064(14)
C21 0.0372(15) 0.0524(17) 0.0431(15) 0.0073(13) -0.0043(13) -0.0031(14)
C22 0.074(2) 0.101(3) 0.0377(16) 0.0021(18) -0.0123(16) -0.007(2)
C23 0.0443(18) 0.061(2) 0.081(2) 0.0213(17) -0.0031(16) 0.0118(16)
C24 0.0482(19) 0.072(2) 0.084(2) 0.0089(19) -0.0128(17) -0.0214(18)
C25 0.0430(16) 0.0395(15) 0.0338(14) -0.0129(12) 0.0085(12) -0.0106(13)
C26 0.0553(18) 0.0547(18) 0.0658(19) -0.0142(16) 0.0164(16) -0.0263(16)
C27 0.0606(18) 0.0351(15) 0.0652(18) -0.0184(14) 0.0183(16) -0.0046(15)
C28 0.091(2) 0.066(2) 0.0395(16) -0.0183(15) 0.0105(17) -0.0177(19)
C29 0.0377(15) 0.0333(13) 0.0465(15) -0.0074(12) 0.0225(12) -0.0055(12)
C30 0.058(2) 0.067(2) 0.072(2) 0.0037(17) 0.0295(17) 0.0242(17)
C31 0.074(2) 0.065(2) 0.0447(16) -0.0037(15) 0.0321(16) 0.0022(17)
C32 0.065(2) 0.064(2) 0.102(3) -0.0208(18) 0.052(2) -0.0282(18)
Na1A 0.0400(6) 0.0659(7) 0.0369(5) 0.0049(5) 0.0131(5) 0.0095(5)
Na2A 0.0362(5) 0.0270(5) 0.0284(4) 0.0016(4) 0.0073(4) 0.0001(4)
Na3A 0.0553(6) 0.0232(5) 0.0320(5) 0.0001(4) 0.0118(4) 0.0033(5)
Na4A 0.0365(5) 0.0269(5) 0.0331(5) -0.0016(4) 0.0139(4) -0.0016(4)
Li1A 0.037(2) 0.033(2) 0.033(2) -0.0019(18) 0.0062(18) -0.0063(19)
Li2A 0.040(2) 0.032(2) 0.034(2) -0.0007(17) 0.0118(19) -0.0021(18)
Li3A 0.038(2) 0.032(2) 0.035(2) -0.0036(17) 0.0099(19) -0.0034(19)
Li4A 0.037(2) 0.029(2) 0.030(2) -0.0047(17) 0.0090(17) -0.0024(18)
O1A 0.0377(9) 0.0329(9) 0.0316(9) -0.0061(7) 0.0105(8) -0.0012(8)
O2A 0.0357(9) 0.0272(8) 0.0306(8) 0.0046(7) 0.0176(7) 0.0030(8)
O3A 0.0330(9) 0.0358(9) 0.0261(8) 0.0060(7) 0.0004(7) 0.0023(8)
O4A 0.0407(10) 0.0225(8) 0.0337(9) 0.0065(7) 0.0124(8) 0.0034(8)
O5A 0.0418(10) 0.0336(9) 0.0296(8) -0.0046(7) 0.0212(7) -0.0039(8)
O6A 0.0449(10) 0.0251(8) 0.0235(8) -0.0056(7) 0.0102(7) 0.0034(8)
O7A 0.0408(10) 0.0281(9) 0.0292(8) 0.0050(7) 0.0121(7) 0.0039(8)
O8A 0.0280(9) 0.0283(8) 0.0291(8) -0.0030(7) 0.0051(7) 0.0009(7)
C1A 0.0404(15) 0.0369(15) 0.0375(14) -0.0089(11) 0.0105(12) -0.0059(12)
C2A 0.115(3) 0.063(2) 0.0333(16) -0.0121(15) 0.0013(18) -0.004(2)
C3A 0.059(2) 0.059(2) 0.074(2) -0.0195(17) 0.0218(17) -0.0244(17)
C4A 0.065(2) 0.0368(16) 0.074(2) -0.0212(15) 0.0301(17) -0.0086(15)
C5A 0.0462(15) 0.0310(13) 0.0445(14) 0.0062(11) 0.0257(13) 0.0027(13)
C6A 0.0452(17) 0.0443(16) 0.0590(17) 0.0013(14) 0.0266(14) 0.0100(14)
C7A 0.067(2) 0.051(2) 0.130(3) -0.024(2) 0.062(2) -0.0280(18)
C8A 0.089(2) 0.083(2) 0.0503(17) 0.0294(16) 0.0475(18) 0.035(2)
C9A 0.0365(15) 0.0433(16) 0.0330(14) 0.0051(11) -0.0018(12) 0.0006(12)
C10A 0.0624(19) 0.063(2) 0.0315(14) 0.0088(13) 0.0021(14) 0.0004(16)
C11A 0.0555(19) 0.0498(18) 0.0614(19) 0.0050(15) 0.0012(16) 0.0140(16)
C12A 0.0428(17) 0.062(2) 0.0594(18) 0.0013(15) -0.0014(14) -0.0092(16)
C13A 0.0462(16) 0.0253(13) 0.0438(15) 0.0102(11) 0.0142(13) 0.0071(12)
C14A 0.063(2) 0.0343(16) 0.082(2) 0.0180(14) 0.0214(17) -0.0055(15)
C15A 0.072(2) 0.0480(19) 0.108(3) 0.0316(18) 0.042(2) 0.0253(17)
C16A 0.087(2) 0.062(2) 0.0410(17) 0.0199(14) 0.0121(17) -0.0004(18)
C17A 0.0477(16) 0.0465(16) 0.0352(14) -0.0122(12) 0.0265(12) -0.0092(14)
C18A 0.083(2) 0.092(2) 0.0345(15) 0.0047(16) 0.0294(16) 0.001(2)
C19A 0.0545(18) 0.0605(19) 0.0659(19) -0.0254(16) 0.0317(16) 0.0027(16)
C20A 0.087(2) 0.066(2) 0.082(2) -0.0192(17) 0.061(2) -0.0289(19)
C21A 0.0440(15) 0.0307(13) 0.0231(12) -0.0024(10) 0.0093(11) 0.0019(12)
C22A 0.0473(16) 0.0373(14) 0.0390(14) -0.0088(12) 0.0151(12) 0.0079(13)
C23A 0.093(2) 0.0463(17) 0.0320(14) 0.0019(13) 0.0145(15) 0.0191(17)
C24A 0.0466(17) 0.0517(17) 0.0415(15) -0.0145(13) 0.0062(13) -0.0025(14)
C25A 0.0434(15) 0.0301(13) 0.0314(13) 0.0066(11) 0.0112(12) -0.0039(12)
C26A 0.092(2) 0.0524(18) 0.0368(15) 0.0143(14) 0.0167(16) 0.0013(18)
C27A 0.0637(18) 0.0288(14) 0.0482(15) 0.0074(12) 0.0140(14) 0.0049(14)
C28A 0.0611(19) 0.0502(17) 0.0652(19) 0.0049(16) 0.0232(16) -0.0194(16)
C29A 0.0294(14) 0.0320(14) 0.0391(14) -0.0029(11) 0.0034(11) 0.0021(11)
C30A 0.0480(17) 0.0501(17) 0.0374(14) 0.0018(13) -0.0048(12) 0.0009(15)
C31A 0.0457(18) 0.0550(18) 0.0649(19) -0.0098(15) 0.0064(15) 0.0216(15)
C32A 0.0391(17) 0.0525(18) 0.0665(19) 0.0024(15) 0.0031(15) -0.0132(14)

loop_
_atom_type_symbol
_atom_type_description
_atom_type_scat_dispersion_real
_atom_type_scat_dispersion_imag
_atom_type_scat_source
C C 0.0033 0.0016 'International Tables Vol C Tables 4.2.6.8 and 6.1.1.4'
H H 0.0000 0.0000 'International Tables Vol C Tables 4.2.6.8 and 6.1.1.4'
Li Li -0.0003 0.0001 'International Tables Vol C Tables 4.2.6.8 and 6.1.1.4'
O O 0.0106 0.0060 'International Tables Vol C Tables 4.2.6.8 and 6.1.1.4'
Na Na 0.0362 0.0249 'International Tables Vol C Tables 4.2.6.8 and 6.1.1.4'

loop_
_geom_angle_atom_site_label_1
_geom_angle_atom_site_label_2
_geom_angle_atom_site_label_3
_geom_angle
O3 Na1 O5 160.85(7)
O3 Na1 O1 82.11(6)
O5 Na1 O1 90.02(6)
O3 Na1 O7 88.04(6)
O5 Na1 O7 81.03(6)
O1 Na1 O7 120.87(6)
O3 Na2 O6 161.03(7)
O3 Na2 O7 88.29(6)
O6 Na2 O7 82.03(6)
O3 Na2 O2 81.63(6)
O6 Na2 O2 88.41(6)
O7 Na2 O2 117.53(6)
O4 Na3 O5 161.13(7)
O4 Na3 O1 81.52(6)
O5 Na3 O1 89.20(6)
O4 Na3 O8 87.82(6)
O5 Na3 O8 81.42(6)
O1 Na3 O8 115.68(5)
O6 Na4 O4 161.63(7)
O6 Na4 O8 81.81(6)
O4 Na4 O8 89.84(6)
O6 Na4 O2 89.29(6)
O4 Na4 O2 80.97(6)
O8 Na4 O2 120.90(6)
O3 Li1 O2 118.6(2)
O3 Li1 O1 115.0(2)
O2 Li1 O1 97.50(18)
O4 Li2 O2 116.4(2)
O4 Li2 O1 116.7(2)
O2 Li2 O1 97.43(19)
O6 Li3 O7 118.8(2)
O6 Li3 O8 113.8(2)
O7 Li3 O8 97.58(19)
O5 Li4 O8 117.9(2)
O5 Li4 O7 116.7(2)
O8 Li4 O7 97.87(19)
C1 O1 Li2 121.29(18)
C1 O1 Li1 117.90(18)
Li2 O1 Li1 79.73(18)
C1 O1 Na1 112.10(13)
Li2 O1 Na1 126.57(14)
Li1 O1 Na1 77.56(12)
C1 O1 Na3 116.30(12)
Li2 O1 Na3 75.65(13)
Li1 O1 Na3 125.70(14)
Na1 O1 Na3 79.70(5)
C5 O2 Li1 125.13(18)
C5 O2 Li2 117.81(18)
Li1 O2 Li2 80.67(17)
C5 O2 Na4 110.20(14)
Li1 O2 Na4 124.52(13)
Li2 O2 Na4 77.19(13)
C5 O2 Na2 116.55(13)
Li1 O2 Na2 74.06(13)
Li2 O2 Na2 125.21(14)
Na4 O2 Na2 78.64(5)
C9 O3 Li1 120.46(18)
C9 O3 Na2 123.73(14)
Li1 O3 Na2 84.55(14)
C9 O3 Na1 136.81(14)
Li1 O3 Na1 83.55(13)
Na2 O3 Na1 91.44(6)
C13 O4 Li2 123.40(19)
C13 O4 Na3 123.82(14)
Li2 O4 Na3 84.95(14)
C13 O4 Na4 135.58(15)
Li2 O4 Na4 83.48(14)
Na3 O4 Na4 89.97(6)
C17 O5 Li4 120.71(19)
C17 O5 Na3 126.36(13)
Li4 O5 Na3 84.56(14)
C17 O5 Na1 135.62(14)
Li4 O5 Na1 83.39(13)
Na3 O5 Na1 89.69(6)
C21 O6 Li3 120.9(2)
C21 O6 Na2 122.00(14)
Li3 O6 Na2 83.94(15)
C21 O6 Na4 138.86(15)
Li3 O6 Na4 83.75(14)
Na2 O6 Na4 90.63(6)
C25 O7 Li3 126.44(19)
C25 O7 Li4 118.39(18)
Li3 O7 Li4 79.98(18)
C25 O7 Na1 108.89(14)
Li3 O7 Na1 124.59(14)
Li4 O7 Na1 76.33(13)
C25 O7 Na2 117.10(13)
Li3 O7 Na2 74.07(13)
Li4 O7 Na2 123.92(14)
Na1 O7 Na2 79.11(5)
C29 O8 Li4 120.72(18)
C29 O8 Li3 116.71(18)
Li4 O8 Li3 79.69(17)
C29 O8 Na4 112.38(14)
Li4 O8 Na4 126.85(14)
Li3 O8 Na4 78.81(13)
C29 O8 Na3 116.41(13)
Li4 O8 Na3 74.89(13)
Li3 O8 Na3 126.86(14)
Na4 O8 Na3 80.49(5)
O1 C1 C3 109.28(19)
O1 C1 C2 110.84(19)
C3 C1 C2 108.5(2)
O1 C1 C4 110.2(2)
C3 C1 C4 109.6(2)
C2 C1 C4 108.4(2)
O2 C5 C8 109.7(2)
O2 C5 C7 109.4(2)
C8 C5 C7 109.2(2)
O2 C5 C6 109.8(2)
C8 C5 C6 108.9(2)
C7 C5 C6 109.7(2)
O3 C9 C12 110.18(19)
O3 C9 C11 110.2(2)
C12 C9 C11 108.2(2)
O3 C9 C10 110.1(2)
C12 C9 C10 109.1(2)
C11 C9 C10 109.0(2)
O4 C13 C16 110.7(2)
O4 C13 C14 109.9(2)
C16 C13 C14 109.0(2)
O4 C13 C15 110.3(2)
C16 C13 C15 109.2(2)
C14 C13 C15 107.6(2)
O5 C17 C19 110.3(2)
O5 C17 C18 110.2(2)
C19 C17 C18 108.3(2)
O5 C17 C20 109.90(19)
C19 C17 C20 108.6(2)
C18 C17 C20 109.5(2)
O6 C21 C23 110.3(2)
O6 C21 C24 110.0(2)
C23 C21 C24 108.2(2)
O6 C21 C22 109.4(2)
C23 C21 C22 109.3(3)
C24 C21 C22 109.5(3)
O7 C25 C26 109.6(2)
O7 C25 C27 110.09(19)
C26 C25 C27 109.1(2)
O7 C25 C28 109.8(2)
C26 C25 C28 108.9(2)
C27 C25 C28 109.4(2)
O8 C29 C32 109.7(2)
O8 C29 C31 109.9(2)
C32 C29 C31 108.4(2)
O8 C29 C30 110.5(2)
C32 C29 C30 109.5(2)
C31 C29 C30 108.9(2)
O3A Na1A O5A 160.17(7)
O3A Na1A O1A 81.56(6)
O5A Na1A O1A 88.00(6)
O3A Na1A O7A 87.67(6)
O5A Na1A O7A 82.04(6)
O1A Na1A O7A 116.81(6)
O3A Na2A O6A 161.04(7)
O3A Na2A O2A 81.80(6)
O6A Na2A O2A 89.26(6)
O3A Na2A O7A 89.08(6)
O6A Na2A O7A 81.45(6)
O2A Na2A O7A 121.82(6)
O6A Na3A O4A 161.80(6)
O6A Na3A O2A 88.60(6)
O4A Na3A O2A 81.94(6)
O6A Na3A O8A 81.34(6)
O4A Na3A O8A 88.40(6)
O2A Na3A O8A 114.30(5)
O5A Na4A O4A 162.02(7)
O5A Na4A O8A 81.46(6)
O4A Na4A O8A 90.12(6)
O5A Na4A O1A 89.58(6)
O4A Na4A O1A 81.23(6)
O8A Na4A O1A 121.30(6)
O3A Li1A O1A 118.9(2)
O3A Li1A O2A 114.4(2)
O1A Li1A O2A 98.16(19)
O4A Li2A O2A 117.4(2)
O4A Li2A O1A 116.1(2)
O2A Li2A O1A 96.99(19)
O5A Li3A O7A 120.4(2)
O5A Li3A O8A 112.9(2)
O7A Li3A O8A 97.45(19)
O6A Li4A O8A 117.3(2)
O6A Li4A O7A 116.9(2)
O8A Li4A O7A 97.89(18)
C1A O1A Li1A 125.66(19)
C1A O1A Li2A 118.09(18)
Li1A O1A Li2A 80.03(17)
C1A O1A Na4A 110.61(14)
Li1A O1A Na4A 123.59(14)
Li2A O1A Na4A 77.20(13)
C1A O1A Na1A 116.85(13)
Li1A O1A Na1A 73.48(13)
Li2A O1A Na1A 124.71(14)
Na4A O1A Na1A 78.65(5)
C5A O2A Li1A 116.54(18)
C5A O2A Li2A 121.01(18)
Li1A O2A Li2A 79.82(17)
C5A O2A Na2A 111.10(13)
Li1A O2A Na2A 78.71(13)
Li2A O2A Na2A 127.86(13)
C5A O2A Na3A 116.69(13)
Li1A O2A Na3A 126.72(14)
Li2A O2A Na3A 75.35(13)
Na2A O2A Na3A 80.69(5)
C9A O3A Li1A 121.53(19)
C9A O3A Na1A 122.79(14)
Li1A O3A Na1A 84.81(14)
C9A O3A Na2A 137.04(14)
Li1A O3A Na2A 83.31(13)
Na1A O3A Na2A 91.34(6)
C13A O4A Li2A 123.22(19)
C13A O4A Na3A 125.30(13)
Li2A O4A Na3A 84.36(14)
C13A O4A Na4A 135.45(14)
Li2A O4A Na4A 83.00(13)
Na3A O4A Na4A 89.23(6)
C17A O5A Li3A 120.84(19)
C17A O5A Na1A 121.99(14)
Li3A O5A Na1A 83.91(15)
C17A O5A Na4A 138.37(15)
Li3A O5A Na4A 84.21(13)
Na1A O5A Na4A 91.01(6)
C21A O6A Li4A 122.36(19)
C21A O6A Na3A 125.77(13)
Li4A O6A Na3A 84.96(14)
C21A O6A Na2A 135.47(14)
Li4A O6A Na2A 82.22(13)
Na3A O6A Na2A 89.69(6)
C25A O7A Li3A 126.21(19)
C25A O7A Li4A 118.77(18)
Li3A O7A Li4A 80.10(17)
C25A O7A Na2A 109.83(13)
Li3A O7A Na2A 123.79(14)
Li4A O7A Na2A 76.83(13)
C25A O7A Na1A 117.31(13)
Li3A O7A Na1A 72.64(13)
Li4A O7A Na1A 123.52(14)
Na2A O7A Na1A 78.95(5)
C29A O8A Li4A 120.00(17)
C29A O8A Li3A 117.42(18)
Li4A O8A Li3A 79.73(17)
C29A O8A Na4A 112.08(13)
Li4A O8A Na4A 127.83(14)
Li3A O8A Na4A 79.45(13)
C29A O8A Na3A 115.28(12)
Li4A O8A Na3A 75.28(13)
Li3A O8A Na3A 127.30(14)
Na4A O8A Na3A 80.59(5)
O1A C1A C4A 110.4(2)
O1A C1A C3A 110.0(2)
C4A C1A C3A 108.3(2)
O1A C1A C2A 109.6(2)
C4A C1A C2A 109.0(2)
C3A C1A C2A 109.4(2)
O2A C5A C6A 110.75(19)
O2A C5A C7A 109.0(2)
C6A C5A C7A 108.9(2)
O2A C5A C8A 109.6(2)
C6A C5A C8A 108.6(2)
C7A C5A C8A 110.0(2)
O3A C9A C11A 111.0(2)
O3A C9A C12A 110.2(2)
C11A C9A C12A 108.9(2)
O3A C9A C10A 109.7(2)
C11A C9A C10A 108.4(2)
C12A C9A C10A 108.7(2)
O4A C13A C15A 109.6(2)
O4A C13A C14A 110.4(2)
C15A C13A C14A 108.7(2)
O4A C13A C16A 110.5(2)
C15A C13A C16A 109.1(3)
C14A C13A C16A 108.4(2)
O5A C17A C20A 109.83(19)
O5A C17A C18A 109.8(2)
C20A C17A C18A 110.4(2)
O5A C17A C19A 109.5(2)
C20A C17A C19A 108.0(2)
C18A C17A C19A 109.2(2)
O6A C21A C22A 110.25(19)
O6A C21A C24A 110.04(19)
C22A C21A C24A 109.0(2)
O6A C21A C23A 109.72(19)
C22A C21A C23A 109.4(2)
C24A C21A C23A 108.4(2)
O7A C25A C28A 109.5(2)
O7A C25A C27A 109.97(19)
C28A C25A C27A 108.9(2)
O7A C25A C26A 109.9(2)
C28A C25A C26A 109.7(2)
C27A C25A C26A 108.8(2)
O8A C29A C32A 109.73(19)
O8A C29A C30A 109.76(19)
C32A C29A C30A 109.4(2)
O8A C29A C31A 110.07(19)
C32A C29A C31A 109.0(2)
C30A C29A C31A 108.9(2)

loop_
_geom_bond_atom_site_label_1
_geom_bond_atom_site_label_2
_geom_bond_distance
Na1 O3 2.3230(17)
Na1 O5 2.3306(16)
Na1 O1 2.4955(18)
Na1 O7 2.5496(18)
Na2 O3 2.2561(19)
Na2 O6 2.2676(19)
Na2 O7 2.5987(19)
Na2 O2 2.6208(19)
Na3 O4 2.2774(18)
Na3 O5 2.2786(17)
Na3 O1 2.5762(18)
Na3 O8 2.5978(18)
Na4 O6 2.3262(18)
Na4 O4 2.3429(17)
Na4 O8 2.4553(17)
Na4 O2 2.5329(18)
Li1 O3 1.842(4)
Li1 O2 1.879(4)
Li1 O1 1.912(4)
Li2 O4 1.834(4)
Li2 O2 1.895(4)
Li2 O1 1.898(4)
Li3 O6 1.833(4)
Li3 O7 1.888(4)
Li3 O8 1.905(4)
Li4 O5 1.833(4)
Li4 O8 1.890(4)
Li4 O7 1.895(4)
O1 C1 1.415(3)
O2 C5 1.415(3)
O3 C9 1.404(3)
O4 C13 1.409(3)
O5 C17 1.401(3)
O6 C21 1.405(3)
O7 C25 1.419(3)
O8 C29 1.416(3)
C1 C3 1.524(4)
C1 C2 1.527(3)
C1 C4 1.530(3)
C5 C8 1.525(4)
C5 C7 1.528(4)
C5 C6 1.534(4)
C9 C12 1.521(4)
C9 C11 1.528(4)
C9 C10 1.536(4)
C13 C16 1.510(4)
C13 C14 1.525(4)
C13 C15 1.533(4)
C17 C19 1.520(3)
C17 C18 1.523(4)
C17 C20 1.531(3)
C21 C23 1.526(4)
C21 C24 1.527(4)
C21 C22 1.534(4)
C25 C26 1.512(3)
C25 C27 1.530(4)
C25 C28 1.530(3)
C29 C32 1.512(4)
C29 C31 1.531(3)
C29 C30 1.545(4)
Na1A O3A 2.2464(19)
Na1A O5A 2.2569(18)
Na1A O1A 2.645(2)
Na1A O7A 2.6460(19)
Na2A O3A 2.3364(17)
Na2A O6A 2.3526(17)
Na2A O2A 2.4677(18)
Na2A O7A 2.5089(18)
Na3A O6A 2.2717(18)
Na3A O4A 2.2840(18)
Na3A O2A 2.5688(18)
Na3A O8A 2.5880(18)
Na4A O5A 2.3298(17)
Na4A O4A 2.3571(17)
Na4A O8A 2.4503(17)
Na4A O1A 2.5160(18)
Li1A O3A 1.846(4)
Li1A O1A 1.880(4)
Li1A O2A 1.899(4)
Li2A O4A 1.830(4)
Li2A O2A 1.902(4)
Li2A O1A 1.912(4)
Li3A O5A 1.836(4)
Li3A O7A 1.887(4)
Li3A O8A 1.908(4)
Li4A O6A 1.830(4)
Li4A O8A 1.889(4)
Li4A O7A 1.895(4)
O1A C1A 1.408(3)
O2A C5A 1.415(3)
O3A C9A 1.399(3)
O4A C13A 1.407(3)
O5A C17A 1.403(3)
O6A C21A 1.408(3)
O7A C25A 1.415(3)
O8A C29A 1.416(3)
C1A C4A 1.522(4)
C1A C3A 1.524(4)
C1A C2A 1.541(4)
C5A C6A 1.522(3)
C5A C7A 1.523(4)
C5A C8A 1.527(4)
C9A C11A 1.523(4)
C9A C12A 1.526(4)
C9A C10A 1.552(3)
C13A C15A 1.517(4)
C13A C14A 1.522(4)
C13A C16A 1.529(4)
C17A C20A 1.522(4)
C17A C18A 1.523(4)
C17A C19A 1.533(4)
C21A C22A 1.519(3)
C21A C24A 1.524(3)
C21A C23A 1.534(3)
C25A C28A 1.518(3)
C25A C27A 1.528(3)
C25A C26A 1.532(3)
C29A C32A 1.520(3)
C29A C30A 1.522(3)
C29A C31A 1.540(3)
